data_7050511
loop_
_publ_author_name
'Sonia P\'erez'
'Concepci\'on L\'opez'
'Amparo Caubet'
'Xavier Solans'
'Merc\`e Font-Bard\'ia'

_publ_section_title
;
 Synthesis, characterisation and study of the reactivity of the first
 platinum(II) complex having a [C(sp2, ferrocene),N,N']&#x2212;
 terdentate ligand
;
_journal_issue 6
_journal_name_full 'New J. Chem.'
_journal_page_first 975
_journal_page_last 982
_journal_paper_doi 10.1039/b211346e
_journal_volume 27
_journal_year 2003
_chemical_formula_sum 'C16 H21 Cl Fe N2 Pt'
_chemical_formula_weight 527.74
_chemical_name_systematic
;
?
;
_space_group_IT_number 14
_symmetry_cell_setting monoclinic
_symmetry_space_group_name_Hall '-P 2ybc'
_symmetry_space_group_name_H-M 'P 1 21/c 1'
_atom_sites_solution_hydrogens geom
_atom_sites_solution_primary direct
_atom_sites_solution_secondary difmap
_audit_creation_method SHELXL-97
_cell_angle_alpha 90.00
_cell_angle_beta 110.81(4)
_cell_angle_gamma 90.00
_cell_formula_units_Z 4
_cell_length_a 11.109(5)
_cell_length_b 12.596(12)
_cell_length_c 12.484(5)
_cell_measurement_temperature 293(2)
_cell_volume 1632.9(19)
_computing_structure_refinement 'SHELXL-97 (Sheldrick, 1997)'
_computing_structure_solution 'SHELXS-97 (Sheldrick, 1990)'
_diffrn_ambient_temperature 293(2)
_diffrn_measured_fraction_theta_full 0.956
_diffrn_measured_fraction_theta_max 0.956
_diffrn_radiation_monochromator graphite
_diffrn_radiation_source 'fine-focus sealed tube'
_diffrn_radiation_type MoK\a
_diffrn_radiation_wavelength 0.71069
_diffrn_reflns_av_R_equivalents 0.0569
_diffrn_reflns_av_sigmaI/netI 0.0768
_diffrn_reflns_limit_h_max 14
_diffrn_reflns_limit_h_min -15
_diffrn_reflns_limit_k_max 17
_diffrn_reflns_limit_k_min 0
_diffrn_reflns_limit_l_max 17
_diffrn_reflns_limit_l_min 0
_diffrn_reflns_number 4741
_diffrn_reflns_theta_full 29.97
_diffrn_reflns_theta_max 29.97
_diffrn_reflns_theta_min 2.38
_exptl_absorpt_coefficient_mu 9.604
_exptl_crystal_density_diffrn 2.147
_exptl_crystal_density_method 'not measured'
_exptl_crystal_F_000 1008
_refine_diff_density_max 0.764
_refine_diff_density_min -0.553
_refine_diff_density_rms 0.295
_refine_ls_extinction_expression Fc
_refine_ls_extinction_method none
_refine_ls_goodness_of_fit_ref 0.933
_refine_ls_hydrogen_treatment mixed
_refine_ls_matrix_type full
_refine_ls_number_parameters 190
_refine_ls_number_reflns 4741
_refine_ls_number_restraints 0
_refine_ls_restrained_S_all 0.933
_refine_ls_R_factor_all 0.0796
_refine_ls_R_factor_gt 0.0442
_refine_ls_shift/su_max 0.001
_refine_ls_shift/su_mean 0.000
_refine_ls_structure_factor_coef Fsqd
_refine_ls_weighting_details 'w=1/[\s^2^(Fo^2^)+(0.0701P)^2^+0.0000P] where P=(Fo^2^+2Fc^2^)/3'
_refine_ls_weighting_scheme calc
_refine_ls_wR_factor_gt 0.1023
_refine_ls_wR_factor_ref 0.1169
_reflns_number_gt 3215
_reflns_number_total 4741
_reflns_threshold_expression >2sigma(I)
_cod_data_source_file b211346e.txt
_cod_data_source_block chgc14aa
_cod_depositor_comments
;
The following automatic conversions were performed:
'_symmetry_cell_setting' value 'Monoclinic' changed to 'monoclinic'
according to '/home/saulius/struct/CIF-dictionaries/cif_core.dic'
dictionary named 'cif_core.dic' version 2.4.1 from 2010-06-29.

Automatic conversion script
Id: cif_fix_enum 1527 2010-12-29 10:47:43Z saulius 

The following automatic conversions were performed:

'_refine_ls_weighting_scheme' value 'calc
w=1/[\s^2^(Fo^2^)+(0.0701P)^2^+0.0000P] where P=(Fo^2^+2Fc^2^)/3' was
changed to 'calc'. New tag '_refine_ls_weighting_details' was
created. The value of the new tag was set to
'w=1/[\s^2^(Fo^2^)+(0.0701P)^2^+0.0000P] where P=(Fo^2^+2Fc^2^)/3'.

Automatic conversion script
Id: cif_fix_values 3143 2015-03-26 13:38:13Z robertas 
;
_cod_original_cell_volume 1632.9(18)
_cod_original_sg_symbol_H-M P21/c
_cod_database_code 7050511

loop_
_symmetry_equiv_pos_as_xyz
'x, y, z'
'-x, y+1/2, -z+1/2'
'-x, -y, -z'
'x, -y-1/2, z-1/2'

loop_
_atom_site_label
_atom_site_type_symbol
_atom_site_fract_x
_atom_site_fract_y
_atom_site_fract_z
_atom_site_U_iso_or_equiv
_atom_site_adp_type
_atom_site_occupancy
_atom_site_calc_flag
_atom_site_refinement_flags
_atom_site_disorder_assembly
_atom_site_disorder_group
Pt Pt 0.81779(3) 0.12193(2) 0.70778(2) 0.02631(10) Uani 1 d . . .
Fe Fe 1.16716(10) 0.10359(9) 0.82163(10) 0.0298(2) Uani 1 d . . .
Cl Cl 0.7620(2) -0.00746(17) 0.56545(18) 0.0397(4) Uani 1 d . . .
N1 N 0.8839(7) 0.2367(5) 0.8273(6) 0.0410(16) Uani 1 d . . .
N2 N 0.6245(6) 0.1152(5) 0.7150(6) 0.0378(15) Uani 1 d . . .
C1 C 1.1318(11) -0.0144(11) 0.9240(11) 0.073(4) Uani 1 d . . .
H1 H 1.0520 -0.0439 0.9143 0.088 Uiso 1 calc R . .
C2 C 1.2147(11) -0.0524(8) 0.8826(9) 0.055(3) Uani 1 d . . .
H2 H 1.2029 -0.1140 0.8389 0.066 Uiso 1 calc R . .
C3 C 1.3266(12) 0.0134(13) 0.9133(11) 0.088(4) Uani 1 d . . .
H3 H 1.3991 0.0021 0.8941 0.105 Uiso 1 calc R . .
C4 C 1.3070(12) 0.0972(9) 0.9772(10) 0.066(3) Uani 1 d . . .
H4 H 1.3635 0.1531 1.0076 0.079 Uiso 1 calc R . .
C5 C 1.1840(12) 0.0822(8) 0.9880(9) 0.059(3) Uani 1 d . . .
H5 H 1.1456 0.1250 1.0275 0.071 Uiso 1 calc R . .
C6 C 0.9862(7) 0.1406(7) 0.6966(7) 0.0363(18) Uani 1 d . . .
C7 C 1.0740(9) 0.0997(7) 0.6444(7) 0.040(2) Uani 1 d . . .
H7 H 1.0570 0.0428 0.5938 0.048 Uiso 1 calc R . .
C8 C 1.1921(9) 0.1606(8) 0.6827(8) 0.047(2) Uani 1 d . . .
H8 H 1.2646 0.1458 0.6646 0.057 Uiso 1 calc R . .
C9 C 1.1809(9) 0.2427(7) 0.7490(8) 0.044(2) Uani 1 d . . .
H9 H 1.2404 0.2965 0.7800 0.053 Uiso 1 calc R . .
C10 C 1.0556(7) 0.2291(6) 0.7619(7) 0.0341(17) Uani 1 d . . .
C11 C 0.9948(8) 0.2795(6) 0.8346(7) 0.0344(17) Uani 1 d . . .
H11 H 1.0310 0.3368 0.8821 0.041 Uiso 1 calc R . .
C12 C 0.8200(9) 0.2720(7) 0.9050(8) 0.048(2) Uani 1 d . . .
H12 H 0.8471 0.3438 0.9305 0.057 Uiso 1 calc R . .
H12A H 0.8447 0.2263 0.9719 0.057 Uiso 1 calc R . .
C13 C 0.6717(10) 0.2692(8) 0.8443(9) 0.054(3) Uani 1 d . . .
H13 H 0.6510 0.3100 0.7741 0.065 Uiso 1 calc R . .
H13A H 0.6343 0.3064 0.8929 0.065 Uiso 1 calc R . .
C14 C 0.5997(10) 0.1573(10) 0.8115(9) 0.062(3) Uani 1 d . . .
H14 H 0.6311 0.1088 0.8758 0.075 Uiso 1 calc R . .
H14A H 0.5078 0.1667 0.7926 0.075 Uiso 1 calc R . .
C15 C 0.5439(9) 0.1722(8) 0.6162(8) 0.050(2) Uani 1 d . . .
H15 H 0.5593 0.1473 0.5495 0.060 Uiso 1 calc R . .
H15A H 0.5632 0.2466 0.6263 0.060 Uiso 1 calc R . .
H15B H 0.4552 0.1608 0.6065 0.060 Uiso 1 calc R . .
C16 C 0.5691(10) 0.0092(8) 0.7120(9) 0.055(3) Uani 1 d . . .
H16 H 0.5782 -0.0306 0.6498 0.067 Uiso 1 calc R . .
H16A H 0.4794 0.0156 0.7013 0.067 Uiso 1 calc R . .
H16B H 0.6133 -0.0267 0.7830 0.067 Uiso 1 calc R . .

loop_
_atom_site_aniso_label
_atom_site_aniso_U_11
_atom_site_aniso_U_22
_atom_site_aniso_U_33
_atom_site_aniso_U_23
_atom_site_aniso_U_13
_atom_site_aniso_U_12
Pt 0.02813(15) 0.03011(15) 0.01978(13) -0.00035(12) 0.00739(9) 0.00070(12)
Fe 0.0303(5) 0.0355(6) 0.0226(5) 0.0000(4) 0.0083(4) -0.0006(4)
Cl 0.0444(11) 0.0428(10) 0.0308(10) -0.0062(8) 0.0119(8) -0.0032(8)
N1 0.049(4) 0.047(4) 0.030(4) -0.001(3) 0.016(3) 0.009(3)
N2 0.029(3) 0.052(4) 0.029(3) 0.001(3) 0.005(3) 0.005(3)
C1 0.059(7) 0.103(10) 0.062(8) 0.039(7) 0.025(6) 0.010(7)
C2 0.074(7) 0.040(5) 0.042(6) -0.005(4) 0.012(5) 0.005(5)
C3 0.056(7) 0.155(14) 0.051(7) 0.023(9) 0.018(6) 0.011(8)
C4 0.073(8) 0.052(6) 0.049(7) 0.009(5) -0.008(6) -0.011(5)
C5 0.086(8) 0.053(6) 0.036(5) -0.008(5) 0.020(5) 0.016(6)
C6 0.027(4) 0.053(5) 0.021(4) -0.008(3) -0.001(3) 0.006(3)
C7 0.058(5) 0.037(4) 0.022(4) 0.002(3) 0.012(4) 0.014(4)
C8 0.039(5) 0.059(5) 0.043(5) -0.001(5) 0.014(4) -0.002(4)
C9 0.046(5) 0.047(5) 0.045(5) 0.001(4) 0.024(4) 0.002(4)
C10 0.036(4) 0.035(4) 0.031(4) 0.004(3) 0.012(3) 0.003(3)
C11 0.040(4) 0.031(4) 0.032(4) -0.003(3) 0.013(3) -0.003(3)
C12 0.053(5) 0.056(5) 0.033(5) -0.009(4) 0.012(4) 0.006(4)
C13 0.074(7) 0.053(6) 0.048(6) -0.002(5) 0.039(5) 0.004(5)
C14 0.054(6) 0.100(8) 0.038(5) 0.015(6) 0.022(5) 0.036(6)
C15 0.056(6) 0.049(5) 0.043(5) 0.001(4) 0.016(5) -0.009(4)
C16 0.058(6) 0.062(6) 0.050(6) 0.000(5) 0.025(5) -0.017(5)

loop_
_atom_type_symbol
_atom_type_description
_atom_type_scat_dispersion_real
_atom_type_scat_dispersion_imag
_atom_type_scat_source
C C 0.0033 0.0016 'International Tables Vol C Tables 4.2.6.8 and 6.1.1.4'
H H 0.0000 0.0000 'International Tables Vol C Tables 4.2.6.8 and 6.1.1.4'
N N 0.0061 0.0033 'International Tables Vol C Tables 4.2.6.8 and 6.1.1.4'
Cl Cl 0.1484 0.1585 'International Tables Vol C Tables 4.2.6.8 and 6.1.1.4'
Fe Fe 0.3463 0.8444 'International Tables Vol C Tables 4.2.6.8 and 6.1.1.4'
Pt Pt -1.7033 8.3905 'International Tables Vol C Tables 4.2.6.8 and 6.1.1.4'

loop_
_geom_angle_atom_site_label_1
_geom_angle_atom_site_label_2
_geom_angle_atom_site_label_3
_geom_angle
_geom_angle_site_symmetry_1
_geom_angle_site_symmetry_3
_geom_angle_publ_flag
C6 Pt N1 81.9(3) . . ?
C6 Pt N2 175.0(3) . . ?
N1 Pt N2 95.9(3) . . ?
C6 Pt Cl 91.9(2) . . ?
N1 Pt Cl 173.7(2) . . ?
N2 Pt Cl 90.28(19) . . ?
C10 Fe C8 69.2(4) . . ?
C10 Fe C9 43.2(3) . . ?
C8 Fe C9 39.8(4) . . ?
C10 Fe C4 124.0(4) . . ?
C8 Fe C4 124.0(5) . . ?
C9 Fe C4 108.4(4) . . ?
C10 Fe C5 107.9(4) . . ?
C8 Fe C5 161.5(4) . . ?
C9 Fe C5 125.7(4) . . ?
C4 Fe C5 41.4(5) . . ?
C10 Fe C3 160.3(5) . . ?
C8 Fe C3 108.9(5) . . ?
C9 Fe C3 122.8(5) . . ?
C4 Fe C3 39.6(5) . . ?
C5 Fe C3 67.3(5) . . ?
C10 Fe C7 67.1(3) . . ?
C8 Fe C7 41.6(4) . . ?
C9 Fe C7 68.2(4) . . ?
C4 Fe C7 161.1(5) . . ?
C5 Fe C7 155.6(4) . . ?
C3 Fe C7 125.3(5) . . ?
C10 Fe C1 124.7(4) . . ?
C8 Fe C1 155.2(5) . . ?
C9 Fe C1 164.0(5) . . ?
C4 Fe C1 68.2(5) . . ?
C5 Fe C1 41.4(5) . . ?
C3 Fe C1 65.2(5) . . ?
C7 Fe C1 120.2(5) . . ?
C10 Fe C2 157.3(4) . . ?
C8 Fe C2 124.0(4) . . ?
C9 Fe C2 158.5(4) . . ?
C4 Fe C2 66.8(4) . . ?
C5 Fe C2 65.7(4) . . ?
C3 Fe C2 40.0(5) . . ?
C7 Fe C2 109.2(4) . . ?
C1 Fe C2 36.0(4) . . ?
C10 Fe C6 40.8(3) . . ?
C8 Fe C6 70.5(4) . . ?
C9 Fe C6 71.2(4) . . ?
C4 Fe C6 158.0(5) . . ?
C5 Fe C6 120.1(4) . . ?
C3 Fe C6 158.6(5) . . ?
C7 Fe C6 40.3(3) . . ?
C1 Fe C6 105.8(4) . . ?
C2 Fe C6 121.6(4) . . ?
C11 N1 C12 119.5(7) . . ?
C11 N1 Pt 115.5(6) . . ?
C12 N1 Pt 125.0(6) . . ?
C14 N2 C15 106.9(7) . . ?
C14 N2 C16 98.9(8) . . ?
C15 N2 C16 107.8(7) . . ?
C14 N2 Pt 120.5(6) . . ?
C15 N2 Pt 105.6(6) . . ?
C16 N2 Pt 116.4(6) . . ?
C2 C1 C5 109.1(11) . . ?
C2 C1 Fe 72.8(7) . . ?
C5 C1 Fe 67.5(6) . . ?
C2 C1 H1 125.5 . . ?
C5 C1 H1 125.5 . . ?
Fe C1 H1 125.8 . . ?
C1 C2 C3 110.6(11) . . ?
C1 C2 Fe 71.1(7) . . ?
C3 C2 Fe 68.8(7) . . ?
C1 C2 H2 124.7 . . ?
C3 C2 H2 124.7 . . ?
Fe C2 H2 127.0 . . ?
C4 C3 C2 107.3(11) . . ?
C4 C3 Fe 67.8(7) . . ?
C2 C3 Fe 71.2(6) . . ?
C4 C3 H3 126.4 . . ?
C2 C3 H3 126.4 . . ?
Fe C3 H3 126.1 . . ?
C3 C4 C5 107.7(10) . . ?
C3 C4 Fe 72.6(7) . . ?
C5 C4 Fe 70.2(6) . . ?
C3 C4 H4 126.1 . . ?
C5 C4 H4 126.1 . . ?
Fe C4 H4 122.8 . . ?
C4 C5 C1 105.3(9) . . ?
C4 C5 Fe 68.4(6) . . ?
C1 C5 Fe 71.1(6) . . ?
C4 C5 H5 127.3 . . ?
C1 C5 H5 127.3 . . ?
Fe C5 H5 124.8 . . ?
C10 C6 C7 102.7(7) . . ?
C10 C6 Pt 113.1(6) . . ?
C7 C6 Pt 144.2(6) . . ?
C10 C6 Fe 64.8(4) . . ?
C7 C6 Fe 68.7(4) . . ?
Pt C6 Fe 127.5(4) . . ?
C8 C7 C6 109.8(8) . . ?
C8 C7 Fe 65.6(5) . . ?
C6 C7 Fe 70.9(4) . . ?
C8 C7 H7 125.1 . . ?
C6 C7 H7 125.1 . . ?
Fe C7 H7 130.1 . . ?
C9 C8 C7 109.7(8) . . ?
C9 C8 Fe 70.8(6) . . ?
C7 C8 Fe 72.9(5) . . ?
C9 C8 H8 125.2 . . ?
C7 C8 H8 125.2 . . ?
Fe C8 H8 122.8 . . ?
C8 C9 C10 105.9(8) . . ?
C8 C9 Fe 69.4(6) . . ?
C10 C9 Fe 67.7(5) . . ?
C8 C9 H9 127.1 . . ?
C10 C9 H9 127.1 . . ?
Fe C9 H9 127.4 . . ?
C6 C10 C11 114.7(7) . . ?
C6 C10 C9 111.6(7) . . ?
C11 C10 C9 133.3(8) . . ?
C6 C10 Fe 74.4(4) . . ?
C11 C10 Fe 118.6(6) . . ?
C9 C10 Fe 69.1(5) . . ?
N1 C11 C10 114.1(7) . . ?
N1 C11 H11 123.0 . . ?
C10 C11 H11 123.0 . . ?
N1 C12 C13 110.6(7) . . ?
N1 C12 H12 109.5 . . ?
C13 C12 H12 109.5 . . ?
N1 C12 H12A 109.5 . . ?
C13 C12 H12A 109.5 . . ?
H12 C12 H12A 108.1 . . ?
C12 C13 C14 119.6(8) . . ?
C12 C13 H13 107.4 . . ?
C14 C13 H13 107.4 . . ?
C12 C13 H13A 107.4 . . ?
C14 C13 H13A 107.4 . . ?
H13 C13 H13A 107.0 . . ?
N2 C14 C13 108.3(8) . . ?
N2 C14 H14 110.0 . . ?
C13 C14 H14 110.0 . . ?
N2 C14 H14A 110.0 . . ?
C13 C14 H14A 110.0 . . ?
H14 C14 H14A 108.4 . . ?
N2 C15 H15 109.5 . . ?
N2 C15 H15A 109.5 . . ?
H15 C15 H15A 109.5 . . ?
N2 C15 H15B 109.5 . . ?
H15 C15 H15B 109.5 . . ?
H15A C15 H15B 109.5 . . ?
N2 C16 H16 109.5 . . ?
N2 C16 H16A 109.5 . . ?
H16 C16 H16A 109.5 . . ?
N2 C16 H16B 109.5 . . ?
H16 C16 H16B 109.5 . . ?
H16A C16 H16B 109.5 . . ?

loop_
_geom_bond_atom_site_label_1
_geom_bond_atom_site_label_2
_geom_bond_distance
_geom_bond_site_symmetry_2
_geom_bond_publ_flag
Pt C6 1.939(8) . ?
Pt N1 2.020(7) . ?
Pt N2 2.182(7) . ?
Pt Cl 2.327(2) . ?
Fe C10 1.984(8) . ?
Fe C8 1.985(10) . ?
Fe C9 2.004(9) . ?
Fe C4 2.012(11) . ?
Fe C5 2.036(11) . ?
Fe C3 2.073(13) . ?
Fe C7 2.084(8) . ?
Fe C1 2.085(11) . ?
Fe C2 2.106(10) . ?
Fe C6 2.113(7) . ?
N1 C11 1.317(10) . ?
N1 C12 1.460(11) . ?
N2 C14 1.430(12) . ?
N2 C15 1.433(11) . ?
N2 C16 1.464(11) . ?
C1 C2 1.297(15) . ?
C1 C5 1.458(17) . ?
C1 H1 0.9300 . ?
C2 C3 1.429(16) . ?
C2 H2 0.9300 . ?
C3 C4 1.386(17) . ?
C3 H3 0.9300 . ?
C4 C5 1.432(16) . ?
C4 H4 0.9300 . ?
C5 H5 0.9300 . ?
C6 C10 1.433(11) . ?
C6 C7 1.447(12) . ?
C7 C8 1.446(13) . ?
C7 H7 0.9300 . ?
C8 C9 1.358(13) . ?
C8 H8 0.9300 . ?
C9 C10 1.467(11) . ?
C9 H9 0.9300 . ?
C10 C11 1.456(11) . ?
C11 H11 0.9300 . ?
C12 C13 1.550(14) . ?
C12 H12 0.9700 . ?
C12 H12A 0.9700 . ?
C13 C14 1.600(15) . ?
C13 H13 0.9700 . ?
C13 H13A 0.9700 . ?
C14 H14 0.9700 . ?
C14 H14A 0.9700 . ?
C15 H15 0.9600 . ?
C15 H15A 0.9600 . ?
C15 H15B 0.9600 . ?
C16 H16 0.9600 . ?
C16 H16A 0.9600 . ?
C16 H16B 0.9600 . ?
